data_7246130
loop_
_publ_author_name
'Abidi, Adela'
'Fortin, Emmanuelle'
'Larocque, Kariane'
'Essalhi, Mohamed'
'Dissem, Nour'
'Chartrand, Daniel'
'Maris, Thierry'
'Duong, Adam'

_publ_section_title
;
 Missing puzzle in crystal engineering: 2-pyridone and
 [1,3,5]-triazine-2,4-diamine, the two most common cyclic hydrogen bonding
 sticky sites, in a single core
;
_journal_issue 6
_journal_name_full CrystEngComm
_journal_page_first 1018
_journal_page_last 1028
_journal_paper_doi 10.1039/D2CE01505F
_journal_volume 25
_journal_year 2023
_chemical_formula_moiety 'C11 H14 N6 O2'
_chemical_formula_sum 'C11 H14 N6 O2'
_chemical_formula_weight 262.28
_space_group_crystal_system triclinic
_space_group_IT_number 2
_space_group_name_Hall '-P 1'
_space_group_name_H-M_alt 'P -1'
_atom_sites_solution_hydrogens mixed
_atom_sites_solution_primary dual
_audit_creation_date 2022-04-24
_audit_creation_method
;
Olex2 1.5
(compiled 2022.04.07 svn.rca3783a0 for OlexSys, GUI svn.r6498)
;
_audit_update_record
;
2022-04-28 deposited with the CCDC.	2023-01-13 downloaded from the CCDC.
;
_cell_angle_alpha 80.790(2)
_cell_angle_beta 76.962(2)
_cell_angle_gamma 63.772(2)
_cell_formula_units_Z 4
_cell_length_a 9.9536(4)
_cell_length_b 10.7657(4)
_cell_length_c 13.1905(5)
_cell_measurement_reflns_used 9624
_cell_measurement_temperature 100
_cell_measurement_theta_max 71.56
_cell_measurement_theta_min 4.59
_cell_volume 1232.30(9)
_computing_cell_refinement
;
SAINT (2020) V8.40B; Integration Software for Single Crystal Data.
Bruker AXS Inc., Madison, WI 53719-1173.
;
_computing_data_collection
;
APEX 3 (2019) Bruker AXS Inc., Madison, WI 53719-1173.
;
_computing_data_reduction
;
SAINT (2020) V8.40B; Integration Software for Single Crystal Data.
Bruker AXS Inc., Madison, WI 53719-1173.
;
_computing_molecular_graphics 'Olex2 1.5 (Dolomanov et al., 2009)'
_computing_publication_material 'Olex2 1.5 (Dolomanov et al., 2009)'
_computing_structure_refinement 'XL  (Sheldrick, 2008)'
_computing_structure_solution 'XT  (Sheldrick, 2015)'
_diffrn_ambient_temperature 100
_diffrn_detector_area_resol_mean 8.3
_diffrn_detector_type 'Bruker APEX2 CCD'
_diffrn_measured_fraction_theta_full 0.992
_diffrn_measured_fraction_theta_max 0.976
_diffrn_measurement_device 'three-circle diffractometer'
_diffrn_measurement_device_type 'Bruker Smart APEX'
_diffrn_measurement_method '\w scans'
_diffrn_radiation_type CuK\a
_diffrn_radiation_wavelength 1.54178
_diffrn_reflns_av_R_equivalents 0.0413
_diffrn_reflns_av_unetI/netI 0.0252
_diffrn_reflns_Laue_measured_fraction_full 0.992
_diffrn_reflns_Laue_measured_fraction_max 0.976
_diffrn_reflns_limit_h_max 10
_diffrn_reflns_limit_h_min -12
_diffrn_reflns_limit_k_max 13
_diffrn_reflns_limit_k_min -13
_diffrn_reflns_limit_l_max 16
_diffrn_reflns_limit_l_min -16
_diffrn_reflns_number 30916
_diffrn_reflns_point_group_measured_fraction_full 0.992
_diffrn_reflns_point_group_measured_fraction_max 0.976
_diffrn_reflns_theta_full 67.679
_diffrn_reflns_theta_max 71.752
_diffrn_reflns_theta_min 3.447
_exptl_absorpt_coefficient_mu 0.858
_exptl_absorpt_correction_T_max 0.1137
_exptl_absorpt_correction_T_min 0.0175
_exptl_absorpt_correction_type multi-scan
_exptl_absorpt_process_details
;
SADABS-2016/2 (Bruker,2016/2) was used for absorption correction.
wR2(int) was 0.1529 before and 0.0575 after correction.
The Ratio of minimum to maximum transmission is 0.1539.
The \l/2 correction factor is Not present.
;
_exptl_crystal_colour 'clear light colourless'
_exptl_crystal_colour_lustre clear
_exptl_crystal_colour_modifier light
_exptl_crystal_colour_primary colourless
_exptl_crystal_density_diffrn 1.414
_exptl_crystal_description chunk
_exptl_crystal_F_000 552
_exptl_crystal_size_max 0.21
_exptl_crystal_size_mid 0.1
_exptl_crystal_size_min 0.06
_refine_diff_density_max 0.205
_refine_diff_density_min -0.231
_refine_diff_density_rms 0.048
_refine_ls_extinction_method none
_refine_ls_goodness_of_fit_ref 1.072
_refine_ls_hydrogen_treatment mixed
_refine_ls_matrix_type full
_refine_ls_number_parameters 377
_refine_ls_number_reflns 4722
_refine_ls_number_restraints 28
_refine_ls_restrained_S_all 1.068
_refine_ls_R_factor_all 0.0451
_refine_ls_R_factor_gt 0.0416
_refine_ls_shift/su_max 0.000
_refine_ls_shift/su_mean 0.000
_refine_ls_structure_factor_coef Fsqd
_refine_ls_weighting_details 'w=1/[\s^2^(Fo^2^)+(0.0757P)^2^+0.2093P] where P=(Fo^2^+2Fc^2^)/3'
_refine_ls_weighting_scheme calc
_refine_ls_wR_factor_gt 0.1217
_refine_ls_wR_factor_ref 0.1259
_reflns_Friedel_coverage 0.000
_reflns_number_gt 4239
_reflns_number_total 4722
_reflns_threshold_expression 'I > 2\s(I)'
_cod_data_source_file d2ce01505f2.cif
_cod_data_source_block cmpd4
_cod_depositor_comments 'Adding full bibliography for 7246127--7246132.cif.'
_cod_database_code 7246130
_shelx_shelxl_version_number 2018/3
_shelx_space_group_comment
;
The symmetry employed for this shelxl refinement is uniquely defined
by the following loop, which should always be used as a source of
symmetry information in preference to the above space-group names.
They are only intended as comments.
;
_shelx_estimated_absorpt_t_max 0.950
_shelx_estimated_absorpt_t_min 0.840
_diffrn_measurement_ambient_temperature_device_make 'Oxford Cryostream 700'
_olex2_refinement_description
;
1. Fixed Uiso
 At 1.2 times of:
  All C(H) groups, All C(H,H) groups
 At 1.5 times of:
  All C(H,H,H) groups
2. Restrained distances
 N5A-H5AB \\sim N5A-H5AA \\sim N6A-H6AA \\sim N6A-H6AB \\sim N5B-H5BA \\sim
N5B-H5BB \\sim N6B-H6BB ~
 N6B-H6BA
 with sigma of 0.02
3.a Secondary CH2 refined with riding coordinates:
 C9A(H9AA,H9AB), C10A(H10A,H10B), C9B(H9BA,H9BB), C10B(H10C,H10D)
3.b Aromatic/amide H refined with riding coordinates:
 C2A(H2A), C3A(H3A), C4A(H4A), C2B(H2B), C3B(H3B), C4B(H4B)
3.c Idealised Me refined as rotating group:
 C11A(H11A,H11B,H11C), C11B(H11D,H11E,H11F)
;
_olex2_submission_special_instructions 'No special instructions were received'

loop_
_space_group_symop_operation_xyz
'x, y, z'
'-x, -y, -z'

loop_
_atom_site_label
_atom_site_type_symbol
_atom_site_fract_x
_atom_site_fract_y
_atom_site_fract_z
_atom_site_U_iso_or_equiv
_atom_site_adp_type
_atom_site_occupancy
_atom_site_site_symmetry_order
_atom_site_calc_flag
_atom_site_refinement_flags_posn
_atom_site_refinement_flags_adp
_atom_site_refinement_flags_occupancy
_atom_site_disorder_assembly
_atom_site_disorder_group
O1A O 0.49411(11) 1.13120(10) 0.72919(7) 0.0368(2) Uani 1 1 d . . . . .
O2A O 0.58974(11) 1.33660(10) 0.78608(8) 0.0400(2) Uani 1 1 d . . . . .
N1A N 0.63913(14) 1.02813(12) 0.57754(9) 0.0379(3) Uani 1 1 d . . . . .
N2A N 0.44197(13) 0.93301(12) 0.89941(9) 0.0351(3) Uani 1 1 d . . . . .
N3A N 0.25834(14) 0.84678(12) 0.98907(9) 0.0381(3) Uani 1 1 d . . . . .
N4A N 0.34630(13) 0.82757(11) 0.80563(9) 0.0346(3) Uani 1 1 d . . . . .
N5A N 0.35821(16) 0.94207(14) 1.07747(10) 0.0425(3) Uani 1 1 d D . . . .
H5AA H 0.321(2) 0.902(2) 1.1341(13) 0.060(6) Uiso 1 1 d D . . . .
H5AB H 0.423(2) 0.977(2) 1.0837(17) 0.066(6) Uiso 1 1 d D . . . .
N6A N 0.16363(15) 0.75437(13) 0.89317(10) 0.0388(3) Uani 1 1 d D . . . .
H6AA H 0.161(2) 0.7290(18) 0.8324(11) 0.042(4) Uiso 1 1 d D . . . .
H6AB H 0.113(2) 0.734(2) 0.9540(12) 0.056(5) Uiso 1 1 d D . . . .
C1A C 0.55949(15) 1.01923(14) 0.67139(11) 0.0346(3) Uani 1 1 d . . . . .
C2A C 0.70896(17) 0.91549(15) 0.52159(12) 0.0405(3) Uani 1 1 d . . . . .
H2A H 0.766970 0.921995 0.454717 0.049 Uiso 1 1 calc R U . . .
C3A C 0.70041(16) 0.79091(15) 0.55665(12) 0.0393(3) Uani 1 1 d . . . . .
H3A H 0.753905 0.712087 0.516412 0.047 Uiso 1 1 calc R U . . .
C4A C 0.61058(16) 0.78516(14) 0.65304(11) 0.0376(3) Uani 1 1 d . . . . .
H4A H 0.599189 0.701948 0.678068 0.045 Uiso 1 1 calc R U . . .
C5A C 0.53709(15) 0.89913(14) 0.71347(11) 0.0344(3) Uani 1 1 d . . . . .
C6A C 0.43454(15) 0.88839(13) 0.81307(11) 0.0341(3) Uani 1 1 d . . . . .
C7A C 0.35206(16) 0.90626(14) 0.98688(11) 0.0362(3) Uani 1 1 d . . . . .
C8A C 0.25752(16) 0.81108(14) 0.89698(11) 0.0353(3) Uani 1 1 d . . . . .
C9A C 0.48393(17) 1.26307(14) 0.67515(11) 0.0386(3) Uani 1 1 d . . . . .
H9AA H 0.401500 1.300768 0.633347 0.046 Uiso 1 1 calc R U . . .
H9AB H 0.580813 1.249805 0.627406 0.046 Uiso 1 1 calc R U . . .
C10A C 0.45164(16) 1.36181(14) 0.75468(12) 0.0397(3) Uani 1 1 d . . . . .
H10A H 0.404948 1.458531 0.724686 0.048 Uiso 1 1 calc R U . . .
H10B H 0.379155 1.349226 0.815940 0.048 Uiso 1 1 calc R U . . .
C11A C 0.56691(18) 1.43132(16) 0.85824(13) 0.0455(4) Uani 1 1 d . . . . .
H11A H 0.517727 1.526501 0.828243 0.068 Uiso 1 1 calc R U . . .
H11B H 0.665279 1.415472 0.873677 0.068 Uiso 1 1 calc R U . . .
H11C H 0.501918 1.417547 0.922745 0.068 Uiso 1 1 calc R U . . .
O1B O 0.09137(11) 0.33974(10) 0.76294(8) 0.0388(2) Uani 1 1 d . . . . .
O2B O 0.03809(12) 0.11636(11) 0.69153(8) 0.0444(3) Uani 1 1 d . . . . .
N1B N -0.08207(13) 0.42324(12) 0.91281(9) 0.0373(3) Uani 1 1 d . . . . .
N2B N 0.06581(14) 0.56377(12) 0.59205(9) 0.0366(3) Uani 1 1 d . . . . .
N3B N 0.22227(14) 0.67916(12) 0.50299(9) 0.0381(3) Uani 1 1 d . . . . .
N4B N 0.14568(13) 0.68032(12) 0.68853(9) 0.0349(3) Uani 1 1 d . . . . .
N5B N 0.14080(16) 0.56843(13) 0.41321(10) 0.0417(3) Uani 1 1 d D . . . .
H5BA H 0.176(2) 0.6092(18) 0.3565(12) 0.047(5) Uiso 1 1 d D . . . .
H5BB H 0.080(2) 0.530(2) 0.4070(16) 0.059(6) Uiso 1 1 d D . . . .
N6B N 0.30246(15) 0.78247(13) 0.60088(10) 0.0404(3) Uani 1 1 d D . . . .
H6BA H 0.340(2) 0.8171(18) 0.5410(11) 0.048(5) Uiso 1 1 d D . . . .
H6BB H 0.310(2) 0.8014(19) 0.6631(11) 0.048(5) Uiso 1 1 d D . . . .
C1B C -0.00703(15) 0.44669(14) 0.82062(11) 0.0347(3) Uani 1 1 d . . . . .
C2B C -0.17772(16) 0.53304(15) 0.96832(12) 0.0391(3) Uani 1 1 d . . . . .
H2B H -0.230901 0.516375 1.034649 0.047 Uiso 1 1 calc R U . . .
C3B C -0.20324(16) 0.66849(15) 0.93469(12) 0.0398(3) Uani 1 1 d . . . . .
H3B H -0.273678 0.743442 0.975597 0.048 Uiso 1 1 calc R U . . .
C4B C -0.12172(16) 0.69107(14) 0.83843(11) 0.0379(3) Uani 1 1 d . . . . .
H4B H -0.134908 0.782795 0.813296 0.046 Uiso 1 1 calc R U . . .
C5B C -0.02170(15) 0.58072(14) 0.77923(11) 0.0345(3) Uani 1 1 d . . . . .
C6B C 0.07106(15) 0.60753(13) 0.67917(11) 0.0345(3) Uani 1 1 d . . . . .
C7B C 0.14335(16) 0.60540(14) 0.50424(11) 0.0362(3) Uani 1 1 d . . . . .
C8B C 0.22285(16) 0.71251(14) 0.59632(11) 0.0361(3) Uani 1 1 d . . . . .
C9B C 0.12198(17) 0.20052(14) 0.80955(12) 0.0401(3) Uani 1 1 d . . . . .
H9BA H 0.120857 0.198969 0.884981 0.048 Uiso 1 1 calc R U . . .
H9BB H 0.225185 0.136236 0.777784 0.048 Uiso 1 1 calc R U . . .
C10B C 0.00900(17) 0.14916(14) 0.79610(11) 0.0394(3) Uani 1 1 d . . . . .
H10C H 0.018560 0.065743 0.843660 0.047 Uiso 1 1 calc R U . . .
H10D H -0.095798 0.221745 0.813421 0.047 Uiso 1 1 calc R U . . .
C11B C -0.05729(19) 0.05833(16) 0.67432(13) 0.0461(4) Uani 1 1 d . . . . .
H11D H -0.031479 0.035018 0.601504 0.069 Uiso 1 1 calc R U . . .
H11E H -0.163769 0.125776 0.689091 0.069 Uiso 1 1 calc R U . . .
H11F H -0.042543 -0.025899 0.720469 0.069 Uiso 1 1 calc R U . . .

loop_
_atom_site_aniso_label
_atom_site_aniso_U_11
_atom_site_aniso_U_22
_atom_site_aniso_U_33
_atom_site_aniso_U_23
_atom_site_aniso_U_13
_atom_site_aniso_U_12
O1A 0.0431(5) 0.0327(5) 0.0380(5) 0.0065(4) -0.0065(4) -0.0224(4)
O2A 0.0395(5) 0.0350(5) 0.0480(6) 0.0016(4) -0.0107(4) -0.0178(4)
N1A 0.0406(6) 0.0373(6) 0.0390(6) 0.0067(5) -0.0062(5) -0.0228(5)
N2A 0.0385(6) 0.0338(6) 0.0363(6) 0.0082(4) -0.0092(5) -0.0204(5)
N3A 0.0447(6) 0.0392(6) 0.0366(6) 0.0069(5) -0.0085(5) -0.0258(5)
N4A 0.0380(6) 0.0330(5) 0.0368(6) 0.0080(4) -0.0083(5) -0.0212(5)
N5A 0.0531(7) 0.0510(7) 0.0355(7) 0.0067(5) -0.0075(5) -0.0362(6)
N6A 0.0458(7) 0.0432(6) 0.0367(7) 0.0071(5) -0.0071(5) -0.0305(6)
C1A 0.0354(6) 0.0349(7) 0.0360(7) 0.0074(5) -0.0085(5) -0.0191(5)
C2A 0.0424(7) 0.0424(7) 0.0377(8) 0.0043(6) -0.0038(6) -0.0227(6)
C3A 0.0384(7) 0.0373(7) 0.0430(8) 0.0021(6) -0.0060(6) -0.0190(6)
C4A 0.0390(7) 0.0329(6) 0.0421(8) 0.0080(5) -0.0088(6) -0.0190(6)
C5A 0.0348(6) 0.0353(7) 0.0369(7) 0.0090(5) -0.0096(5) -0.0204(5)
C6A 0.0363(7) 0.0290(6) 0.0379(7) 0.0097(5) -0.0102(5) -0.0167(5)
C7A 0.0395(7) 0.0333(6) 0.0384(7) 0.0092(5) -0.0098(5) -0.0201(6)
C8A 0.0389(7) 0.0308(6) 0.0376(7) 0.0093(5) -0.0096(5) -0.0186(5)
C9A 0.0445(7) 0.0335(7) 0.0414(8) 0.0100(5) -0.0113(6) -0.0218(6)
C10A 0.0384(7) 0.0332(6) 0.0483(8) 0.0061(6) -0.0103(6) -0.0175(6)
C11A 0.0439(8) 0.0389(7) 0.0561(9) -0.0023(6) -0.0116(7) -0.0187(6)
O1B 0.0418(5) 0.0306(5) 0.0434(6) 0.0072(4) -0.0051(4) -0.0191(4)
O2B 0.0487(6) 0.0427(5) 0.0445(6) 0.0017(4) -0.0010(4) -0.0265(5)
N1B 0.0390(6) 0.0359(6) 0.0398(6) 0.0080(5) -0.0081(5) -0.0213(5)
N2B 0.0418(6) 0.0330(6) 0.0385(6) 0.0084(5) -0.0100(5) -0.0210(5)
N3B 0.0464(7) 0.0363(6) 0.0375(6) 0.0072(5) -0.0088(5) -0.0253(5)
N4B 0.0386(6) 0.0323(5) 0.0376(6) 0.0087(4) -0.0092(5) -0.0208(5)
N5B 0.0566(8) 0.0412(6) 0.0371(7) 0.0076(5) -0.0097(5) -0.0320(6)
N6B 0.0508(7) 0.0451(7) 0.0365(7) 0.0075(5) -0.0075(5) -0.0335(6)
C1B 0.0342(6) 0.0338(6) 0.0394(7) 0.0068(5) -0.0093(5) -0.0191(5)
C2B 0.0392(7) 0.0418(7) 0.0394(8) 0.0057(6) -0.0062(6) -0.0230(6)
C3B 0.0382(7) 0.0375(7) 0.0435(8) 0.0026(6) -0.0066(6) -0.0180(6)
C4B 0.0402(7) 0.0331(6) 0.0436(8) 0.0079(6) -0.0110(6) -0.0201(6)
C5B 0.0358(7) 0.0347(6) 0.0383(7) 0.0085(5) -0.0102(5) -0.0215(5)
C6B 0.0367(7) 0.0290(6) 0.0385(7) 0.0089(5) -0.0103(5) -0.0166(5)
C7B 0.0412(7) 0.0307(6) 0.0388(7) 0.0089(5) -0.0108(6) -0.0191(5)
C8B 0.0407(7) 0.0311(6) 0.0384(7) 0.0095(5) -0.0110(5) -0.0190(5)
C9B 0.0413(7) 0.0300(7) 0.0463(8) 0.0104(6) -0.0081(6) -0.0168(6)
C10B 0.0430(7) 0.0309(6) 0.0413(8) 0.0066(5) -0.0029(6) -0.0179(6)
C11B 0.0497(8) 0.0387(7) 0.0515(9) 0.0037(6) -0.0090(7) -0.0223(7)

loop_
_atom_type_symbol
_atom_type_description
_atom_type_scat_dispersion_real
_atom_type_scat_dispersion_imag
_atom_type_scat_source
C C 0.0181 0.0091 'International Tables Vol C Tables 4.2.6.8 and 6.1.1.4'
H H 0.0000 0.0000 'International Tables Vol C Tables 4.2.6.8 and 6.1.1.4'
N N 0.0311 0.0180 'International Tables Vol C Tables 4.2.6.8 and 6.1.1.4'
O O 0.0492 0.0322 'International Tables Vol C Tables 4.2.6.8 and 6.1.1.4'

loop_
_geom_angle_atom_site_label_1
_geom_angle_atom_site_label_2
_geom_angle_atom_site_label_3
_geom_angle
_geom_angle_site_symmetry_1
_geom_angle_site_symmetry_3
_geom_angle_publ_flag
C1A O1A C9A 117.00(11) . . ?
C11A O2A C10A 111.90(11) . . ?
C1A N1A C2A 118.71(12) . . ?
C6A N2A C7A 113.79(12) . . ?
C8A N3A C7A 115.11(12) . . ?
C6A N4A C8A 114.61(12) . . ?
H5AA N5A H5AB 119(2) . . ?
C7A N5A H5AA 114.9(14) . . ?
C7A N5A H5AB 123.0(14) . . ?
H6AA N6A H6AB 121.9(18) . . ?
C8A N6A H6AA 120.1(12) . . ?
C8A N6A H6AB 117.5(13) . . ?
O1A C1A C5A 118.30(12) . . ?
N1A C1A O1A 118.57(12) . . ?
N1A C1A C5A 123.12(13) . . ?
N1A C2A H2A 118.4 . . ?
N1A C2A C3A 123.15(13) . . ?
C3A C2A H2A 118.4 . . ?
C2A C3A H3A 121.3 . . ?
C2A C3A C4A 117.46(13) . . ?
C4A C3A H3A 121.3 . . ?
C3A C4A H4A 119.4 . . ?
C3A C4A C5A 121.10(13) . . ?
C5A C4A H4A 119.4 . . ?
C1A C5A C6A 125.45(13) . . ?
C4A C5A C1A 116.33(13) . . ?
C4A C5A C6A 118.11(12) . . ?
N2A C6A C5A 119.61(12) . . ?
N4A C6A N2A 126.33(13) . . ?
N4A C6A C5A 114.00(12) . . ?
N3A C7A N2A 125.25(13) . . ?
N5A C7A N2A 117.52(13) . . ?
N5A C7A N3A 117.24(13) . . ?
N3A C8A N4A 124.81(13) . . ?
N3A C8A N6A 118.21(13) . . ?
N6A C8A N4A 116.97(13) . . ?
O1A C9A H9AA 110.0 . . ?
O1A C9A H9AB 110.0 . . ?
O1A C9A C10A 108.48(11) . . ?
H9AA C9A H9AB 108.4 . . ?
C10A C9A H9AA 110.0 . . ?
C10A C9A H9AB 110.0 . . ?
O2A C10A C9A 109.45(12) . . ?
O2A C10A H10A 109.8 . . ?
O2A C10A H10B 109.8 . . ?
C9A C10A H10A 109.8 . . ?
C9A C10A H10B 109.8 . . ?
H10A C10A H10B 108.2 . . ?
O2A C11A H11A 109.5 . . ?
O2A C11A H11B 109.5 . . ?
O2A C11A H11C 109.5 . . ?
H11A C11A H11B 109.5 . . ?
H11A C11A H11C 109.5 . . ?
H11B C11A H11C 109.5 . . ?
C1B O1B C9B 117.63(11) . . ?
C10B O2B C11B 112.25(11) . . ?
C1B N1B C2B 117.93(12) . . ?
C6B N2B C7B 113.54(12) . . ?
C7B N3B C8B 115.47(12) . . ?
C6B N4B C8B 114.15(12) . . ?
H5BA N5B H5BB 118.3(18) . . ?
C7B N5B H5BA 116.1(12) . . ?
C7B N5B H5BB 122.4(13) . . ?
H6BA N6B H6BB 121.5(17) . . ?
C8B N6B H6BA 118.0(12) . . ?
C8B N6B H6BB 120.2(12) . . ?
O1B C1B C5B 116.90(12) . . ?
N1B C1B O1B 119.97(12) . . ?
N1B C1B C5B 123.11(13) . . ?
N1B C2B H2B 118.1 . . ?
N1B C2B C3B 123.89(13) . . ?
C3B C2B H2B 118.1 . . ?
C2B C3B H3B 121.3 . . ?
C2B C3B C4B 117.43(14) . . ?
C4B C3B H3B 121.3 . . ?
C3B C4B H4B 119.8 . . ?
C5B C4B C3B 120.38(13) . . ?
C5B C4B H4B 119.8 . . ?
C1B C5B C6B 123.62(13) . . ?
C4B C5B C1B 117.24(13) . . ?
C4B C5B C6B 119.03(12) . . ?
N2B C6B N4B 127.25(13) . . ?
N2B C6B C5B 118.71(12) . . ?
N4B C6B C5B 113.96(12) . . ?
N3B C7B N2B 125.03(13) . . ?
N5B C7B N2B 117.31(13) . . ?
N5B C7B N3B 117.66(13) . . ?
N3B C8B N4B 124.48(13) . . ?
N6B C8B N3B 118.54(13) . . ?
N6B C8B N4B 116.98(13) . . ?
O1B C9B H9BA 108.9 . . ?
O1B C9B H9BB 108.9 . . ?
O1B C9B C10B 113.38(12) . . ?
H9BA C9B H9BB 107.7 . . ?
C10B C9B H9BA 108.9 . . ?
C10B C9B H9BB 108.9 . . ?
O2B C10B C9B 108.89(12) . . ?
O2B C10B H10C 109.9 . . ?
O2B C10B H10D 109.9 . . ?
C9B C10B H10C 109.9 . . ?
C9B C10B H10D 109.9 . . ?
H10C C10B H10D 108.3 . . ?
O2B C11B H11D 109.5 . . ?
O2B C11B H11E 109.5 . . ?
O2B C11B H11F 109.5 . . ?
H11D C11B H11E 109.5 . . ?
H11D C11B H11F 109.5 . . ?
H11E C11B H11F 109.5 . . ?

loop_
_geom_bond_atom_site_label_1
_geom_bond_atom_site_label_2
_geom_bond_distance
_geom_bond_site_symmetry_2
_geom_bond_publ_flag
O1A C1A 1.3545(17) . ?
O1A C9A 1.4544(15) . ?
O2A C10A 1.4233(17) . ?
O2A C11A 1.4163(18) . ?
N1A C1A 1.3253(18) . ?
N1A C2A 1.3447(19) . ?
N2A C6A 1.3333(19) . ?
N2A C7A 1.3677(18) . ?
N3A C7A 1.3382(19) . ?
N3A C8A 1.3341(19) . ?
N4A C6A 1.3333(19) . ?
N4A C8A 1.3617(18) . ?
N5A H5AA 0.892(14) . ?
N5A H5AB 0.896(14) . ?
N5A C7A 1.335(2) . ?
N6A H6AA 0.896(13) . ?
N6A H6AB 0.898(13) . ?
N6A C8A 1.3356(19) . ?
C1A C5A 1.4138(18) . ?
C2A H2A 0.9500 . ?
C2A C3A 1.380(2) . ?
C3A H3A 0.9500 . ?
C3A C4A 1.390(2) . ?
C4A H4A 0.9500 . ?
C4A C5A 1.390(2) . ?
C5A C6A 1.4940(19) . ?
C9A H9AA 0.9900 . ?
C9A H9AB 0.9900 . ?
C9A C10A 1.496(2) . ?
C10A H10A 0.9900 . ?
C10A H10B 0.9900 . ?
C11A H11A 0.9800 . ?
C11A H11B 0.9800 . ?
C11A H11C 0.9800 . ?
O1B C1B 1.3458(17) . ?
O1B C9B 1.4503(15) . ?
O2B C10B 1.4129(18) . ?
O2B C11B 1.4177(19) . ?
N1B C1B 1.3262(18) . ?
N1B C2B 1.3445(19) . ?
N2B C6B 1.3295(19) . ?
N2B C7B 1.3691(18) . ?
N3B C7B 1.3376(19) . ?
N3B C8B 1.3383(19) . ?
N4B C6B 1.3296(19) . ?
N4B C8B 1.3669(18) . ?
N5B H5BA 0.888(13) . ?
N5B H5BB 0.894(14) . ?
N5B C7B 1.333(2) . ?
N6B H6BA 0.894(13) . ?
N6B H6BB 0.902(13) . ?
N6B C8B 1.3275(19) . ?
C1B C5B 1.4139(18) . ?
C2B H2B 0.9500 . ?
C2B C3B 1.380(2) . ?
C3B H3B 0.9500 . ?
C3B C4B 1.393(2) . ?
C4B H4B 0.9500 . ?
C4B C5B 1.383(2) . ?
C5B C6B 1.4971(19) . ?
C9B H9BA 0.9900 . ?
C9B H9BB 0.9900 . ?
C9B C10B 1.508(2) . ?
C10B H10C 0.9900 . ?
C10B H10D 0.9900 . ?
C11B H11D 0.9800 . ?
C11B H11E 0.9800 . ?
C11B H11F 0.9800 . ?

loop_
_geom_hbond_atom_site_label_D
_geom_hbond_atom_site_label_H
_geom_hbond_atom_site_label_A
_geom_hbond_distance_DH
_geom_hbond_distance_HA
_geom_hbond_distance_DA
_geom_hbond_angle_DHA
_geom_hbond_site_symmetry_A
_geom_hbond_publ_flag
N5A H5AA O2A 0.892(14) 2.457(18) 3.1347(16) 133.1(17) 2_677 yes
N5A H5AB N2A 0.896(14) 2.042(14) 2.9372(18) 176(2) 2_677 yes
N6A H6AA N4B 0.896(13) 2.103(13) 2.9976(18) 176.8(17) . yes
N6A H6AB N1B 0.898(13) 2.303(15) 3.1199(16) 151.2(17) 2_567 yes
N5B H5BB N2B 0.894(14) 2.099(14) 2.9904(18) 174.5(19) 2_566 yes
N6B H6BA N1A 0.894(13) 2.142(14) 2.9882(17) 157.7(16) 2_676 yes
N6B H6BB N4A 0.902(13) 2.078(13) 2.9764(18) 174.3(17) . yes

loop_
_geom_torsion_atom_site_label_1
_geom_torsion_atom_site_label_2
_geom_torsion_atom_site_label_3
_geom_torsion_atom_site_label_4
_geom_torsion
_geom_torsion_site_symmetry_1
_geom_torsion_site_symmetry_2
_geom_torsion_site_symmetry_3
_geom_torsion_site_symmetry_4
_geom_torsion_publ_flag
O1A C1A C5A C4A -177.84(12) . . . . ?
O1A C1A C5A C6A 6.2(2) . . . . ?
O1A C9A C10A O2A 81.64(14) . . . . ?
N1A C1A C5A C4A 3.3(2) . . . . ?
N1A C1A C5A C6A -172.65(13) . . . . ?
N1A C2A C3A C4A 2.2(2) . . . . ?
C1A O1A C9A C10A -163.89(11) . . . . ?
C1A N1A C2A C3A 0.8(2) . . . . ?
C1A C5A C6A N2A -48.97(19) . . . . ?
C1A C5A C6A N4A 133.57(14) . . . . ?
C2A N1A C1A O1A 177.51(12) . . . . ?
C2A N1A C1A C5A -3.7(2) . . . . ?
C2A C3A C4A C5A -2.5(2) . . . . ?
C3A C4A C5A C1A -0.1(2) . . . . ?
C3A C4A C5A C6A 176.17(13) . . . . ?
C4A C5A C6A N2A 135.09(13) . . . . ?
C4A C5A C6A N4A -42.37(17) . . . . ?
C6A N2A C7A N3A -2.8(2) . . . . ?
C6A N2A C7A N5A 177.05(12) . . . . ?
C6A N4A C8A N3A -2.20(19) . . . . ?
C6A N4A C8A N6A 178.07(12) . . . . ?
C7A N2A C6A N4A 2.6(2) . . . . ?
C7A N2A C6A C5A -174.56(11) . . . . ?
C7A N3A C8A N4A 1.9(2) . . . . ?
C7A N3A C8A N6A -178.34(12) . . . . ?
C8A N3A C7A N2A 0.8(2) . . . . ?
C8A N3A C7A N5A -179.13(13) . . . . ?
C8A N4A C6A N2A -0.3(2) . . . . ?
C8A N4A C6A C5A 177.00(11) . . . . ?
C9A O1A C1A N1A 14.79(17) . . . . ?
C9A O1A C1A C5A -164.07(12) . . . . ?
C11A O2A C10A C9A 177.47(11) . . . . ?
O1B C1B C5B C4B -179.50(12) . . . . ?
O1B C1B C5B C6B -3.2(2) . . . . ?
O1B C9B C10B O2B 73.96(15) . . . . ?
N1B C1B C5B C4B -1.1(2) . . . . ?
N1B C1B C5B C6B 175.13(13) . . . . ?
N1B C2B C3B C4B -1.5(2) . . . . ?
C1B O1B C9B C10B 85.95(16) . . . . ?
C1B N1B C2B C3B 0.5(2) . . . . ?
C1B C5B C6B N2B 57.98(19) . . . . ?
C1B C5B C6B N4B -124.97(14) . . . . ?
C2B N1B C1B O1B 179.16(12) . . . . ?
C2B N1B C1B C5B 0.8(2) . . . . ?
C2B C3B C4B C5B 1.2(2) . . . . ?
C3B C4B C5B C1B 0.1(2) . . . . ?
C3B C4B C5B C6B -176.36(13) . . . . ?
C4B C5B C6B N2B -125.81(14) . . . . ?
C4B C5B C6B N4B 51.24(17) . . . . ?
C6B N2B C7B N3B 2.1(2) . . . . ?
C6B N2B C7B N5B -178.53(12) . . . . ?
C6B N4B C8B N3B 1.95(19) . . . . ?
C6B N4B C8B N6B -178.52(12) . . . . ?
C7B N2B C6B N4B -2.5(2) . . . . ?
C7B N2B C6B C5B 174.13(11) . . . . ?
C7B N3B C8B N4B -2.3(2) . . . . ?
C7B N3B C8B N6B 178.21(13) . . . . ?
C8B N3B C7B N2B 0.1(2) . . . . ?
C8B N3B C7B N5B -179.29(12) . . . . ?
C8B N4B C6B N2B 0.6(2) . . . . ?
C8B N4B C6B C5B -176.11(11) . . . . ?
C9B O1B C1B N1B -5.85(19) . . . . ?
C9B O1B C1B C5B 172.56(12) . . . . ?
C11B O2B C10B C9B 176.03(11) . . . . ?
